data_4346814
loop_
_publ_author_name
'Pramanik, Shuvam'
'Roy, Sima'
'Ghorui, Tapas'
'Ganguly, Sanjib'
'Pramanik, Kausikisankar'

_publ_section_title
;
 Iridium(III) Mediated Reductive Transformation of Closed-Shell Azo-Oxime
 to Open-Shell Azo-Imine Radical Anion: Molecular and Electronic
 Structure, Electron Transfer, and Optoelectronic Properties.
;
_journal_issue 4
_journal_name_full 'Inorganic chemistry'
_journal_page_first 1461
_journal_page_last 1468
_journal_paper_doi 10.1021/acs.inorgchem.5b02185
_journal_volume 55
_journal_year 2016
_chemical_formula_moiety 'C26 H20 Cl2 Ir N6 O2, C6 H16 N'
_chemical_formula_sum 'C32 H36 Cl2 Ir N7 O2'
_chemical_formula_weight 813.80
_space_group_IT_number 14
_space_group_name_Hall '-P 2ybc'
_space_group_name_H-M_alt 'P 1 21/c 1'
_symmetry_cell_setting monoclinic
_symmetry_Int_Tables_number 14
_symmetry_space_group_name_Hall '-P 2ybc'
_symmetry_space_group_name_H-M 'P 1 21/c 1'
_atom_sites_solution_hydrogens geom
_atom_sites_solution_primary direct
_atom_sites_solution_secondary difmap
_audit_creation_method SHELXL-97
_cell_angle_alpha 90.00
_cell_angle_beta 108.965(2)
_cell_angle_gamma 90.00
_cell_formula_units_Z 4
_cell_length_a 17.6806(8)
_cell_length_b 10.3420(5)
_cell_length_c 21.4946(10)
_cell_measurement_reflns_used 1086
_cell_measurement_temperature 298(2)
_cell_measurement_theta_max 27.53
_cell_measurement_theta_min 1.98
_cell_volume 3717.0(3)
_computing_cell_refinement 'SMART APEX II'
_computing_data_collection 'SMART APEX II (Bruker,2010)'
_computing_data_reduction 'SAINT (Bruker,2000)'
_computing_molecular_graphics 'Ortep-3v2 for windows (Farrugia, 1997)'
_computing_publication_material 'PLATON (Spek, 2008)'
_computing_structure_refinement 'SHELXL-97 (Sheldrick, 2008)'
_computing_structure_solution 'SHELXS-97 (Sheldrick, 2008)'
_diffrn_ambient_temperature 298(2)
_diffrn_measured_fraction_theta_full 0.997
_diffrn_measured_fraction_theta_max 0.997
_diffrn_measurement_device_type 'CCD area-detector'
_diffrn_measurement_method 'phi and omega scans'
_diffrn_radiation_monochromator graphite
_diffrn_radiation_source 'fine-focus sealed tube'
_diffrn_radiation_type MoK\a
_diffrn_radiation_wavelength 0.71073
_diffrn_reflns_av_R_equivalents 0.0743
_diffrn_reflns_av_sigmaI/netI 0.0579
_diffrn_reflns_limit_h_max 22
_diffrn_reflns_limit_h_min -22
_diffrn_reflns_limit_k_max 13
_diffrn_reflns_limit_k_min -13
_diffrn_reflns_limit_l_max 27
_diffrn_reflns_limit_l_min -27
_diffrn_reflns_number 59410
_diffrn_reflns_theta_full 27.53
_diffrn_reflns_theta_max 27.53
_diffrn_reflns_theta_min 1.98
_exptl_absorpt_coefficient_mu 3.772
_exptl_absorpt_correction_T_max 0.568
_exptl_absorpt_correction_T_min 0.402
_exptl_absorpt_correction_type multi-scan
_exptl_absorpt_process_details 'Sadabs(Sheldrick, 1996)'
_exptl_crystal_colour Brown
_exptl_crystal_density_diffrn 1.454
_exptl_crystal_density_method 'not measured'
_exptl_crystal_description parallelopiped
_exptl_crystal_F_000 1616
_exptl_crystal_size_max 0.26
_exptl_crystal_size_mid 0.21
_exptl_crystal_size_min 0.15
_platon_squeeze_details
;
;
_refine_diff_density_max 0.747
_refine_diff_density_min -0.885
_refine_diff_density_rms 0.095
_refine_ls_extinction_method none
_refine_ls_goodness_of_fit_ref 0.971
_refine_ls_hydrogen_treatment constr
_refine_ls_matrix_type full
_refine_ls_number_parameters 403
_refine_ls_number_reflns 8537
_refine_ls_number_restraints 0
_refine_ls_restrained_S_all 0.971
_refine_ls_R_factor_all 0.0704
_refine_ls_R_factor_gt 0.0386
_refine_ls_shift/su_max 0.001
_refine_ls_shift/su_mean 0.000
_refine_ls_structure_factor_coef Fsqd
_refine_ls_weighting_details 'calc w=1/[\s^2^(Fo^2^)+(0.0404P)^2^+0.0000P] where P=(Fo^2^+2Fc^2^)/3'
_refine_ls_weighting_scheme calc
_refine_ls_wR_factor_gt 0.0803
_refine_ls_wR_factor_ref 0.0882
_reflns_number_gt 5646
_reflns_number_total 8537
_reflns_threshold_expression >2sigma(I)
_cod_data_source_file ic5b02185_si_002.cif
_cod_data_source_block 3
_cod_depositor_comments
;
The following automatic conversions were performed:

data item '_symmetry_cell_setting' value 'MOnoclinic' was changed to
'monoclinic' in accordance with the
/home/saulius/struct/COD-crude-data/automatic-downloads/DataCite-retrospective/ACS/depositions/lib/dictionaries/cif_core.dic
dictionary named 'cif_core.dic' version 2.4.2 last updated on
2011-04-26.

Automatic conversion script
Id: cif_fix_values 6909 2019-04-08 15:41:33Z antanas 
;
_cod_original_sg_symbol_H-M P2(1)/c
_cod_database_code 4346814

loop_
_symmetry_equiv_pos_as_xyz
'x, y, z'
'-x, y+1/2, -z+1/2'
'-x, -y, -z'
'x, -y-1/2, z-1/2'

loop_
_atom_site_label
_atom_site_type_symbol
_atom_site_fract_x
_atom_site_fract_y
_atom_site_fract_z
_atom_site_U_iso_or_equiv
_atom_site_adp_type
_atom_site_occupancy
_atom_site_symmetry_multiplicity
_atom_site_calc_flag
_atom_site_refinement_flags
_atom_site_disorder_assembly
_atom_site_disorder_group
Ir1 Ir 0.280850(11) 0.388573(17) 0.237935(8) 0.04755(8) Uani 1 1 d . . .
Cl1 Cl 0.20241(8) 0.21145(13) 0.24625(6) 0.0721(4) Uani 1 1 d . . .
Cl2 Cl 0.36235(8) 0.56022(13) 0.22863(6) 0.0655(3) Uani 1 1 d . . .
O1 O 0.41703(19) 0.2155(3) 0.25421(14) 0.0629(9) Uani 1 1 d . . .
O2 O 0.3044(2) 0.2634(3) 0.12334(14) 0.0698(10) Uani 1 1 d . . .
N1 N 0.3045(2) 0.4300(4) 0.33489(18) 0.0533(10) Uani 1 1 d . . .
N2 N 0.3612(2) 0.3686(4) 0.37659(18) 0.0554(10) Uani 1 1 d . . .
N3 N 0.3791(2) 0.2833(3) 0.28408(17) 0.0509(9) Uani 1 1 d . . .
N4 N 0.1823(2) 0.4928(4) 0.18703(18) 0.0574(10) Uani 1 1 d . . .
N5 N 0.1639(2) 0.4965(4) 0.12377(19) 0.0639(11) Uani 1 1 d . . .
N6 N 0.2646(2) 0.3473(4) 0.14261(17) 0.0523(9) Uani 1 1 d . . .
N7 N 0.3639(3) 1.0050(4) 0.1668(2) 0.0787(13) Uani 1 1 d . . .
H33 H 0.3640 1.0869 0.1823 0.094 Uiso 1 1 calc R . .
C1 C 0.2674(3) 0.5224(5) 0.3651(2) 0.0628(13) Uani 1 1 d . . .
C2 C 0.2639(4) 0.6495(6) 0.3445(3) 0.0870(18) Uani 1 1 d . . .
H2 H 0.2847 0.6735 0.3116 0.104 Uiso 1 1 calc R . .
C3 C 0.2287(4) 0.7407(7) 0.3738(4) 0.112(2) Uani 1 1 d . . .
H3 H 0.2243 0.8264 0.3599 0.135 Uiso 1 1 calc R . .
C4 C 0.1999(5) 0.7027(9) 0.4246(4) 0.120(3) Uani 1 1 d . . .
H4 H 0.1786 0.7639 0.4459 0.145 Uiso 1 1 calc R . .
C5 C 0.2031(5) 0.5829(8) 0.4417(3) 0.118(3) Uani 1 1 d . . .
H5 H 0.1807 0.5579 0.4735 0.141 Uiso 1 1 calc R . .
C6 C 0.2393(4) 0.4896(7) 0.4136(3) 0.102(2) Uani 1 1 d . . .
H6 H 0.2439 0.4047 0.4288 0.123 Uiso 1 1 calc R . .
C7 C 0.4028(3) 0.2858(4) 0.35048(19) 0.0498(11) Uani 1 1 d . . .
C8 C 0.4703(3) 0.2172(5) 0.3963(2) 0.0618(13) Uani 1 1 d . B .
C9 C 0.4826(4) 0.2346(7) 0.4632(3) 0.126(3) Uani 1 1 d . . .
H9 H 0.4417 0.2684 0.4767 0.151 Uiso 1 1 calc R A 1
C10A C 0.5603 0.1999 0.5133 0.118(7) Uani 0.582(17) 1 d P B 1
H10A H 0.5808 0.2392 0.5543 0.141 Uiso 0.582(17) 1 calc PR B 1
C10B C 0.5282 0.1400 0.5071 0.091(7) Uani 0.418(17) 1 d P B 2
H10B H 0.5148 0.1072 0.5424 0.110 Uiso 0.418(17) 1 calc PR B 2
C11 C 0.5991(5) 0.0995(8) 0.4907(3) 0.135(3) Uani 1 1 d . . .
H11 H 0.6339 0.0450 0.5212 0.161 Uiso 1 1 calc R B 1
C12 C 0.5870(4) 0.0803(6) 0.4259(3) 0.0906(19) Uani 1 1 d . B .
H12 H 0.6215 0.0269 0.4129 0.109 Uiso 1 1 calc R . .
C13 C 0.5238(3) 0.1398(5) 0.3791(2) 0.0686(15) Uani 1 1 d . . .
H13 H 0.5172 0.1272 0.3348 0.082 Uiso 1 1 calc R B .
C14 C 0.1299(3) 0.5694(6) 0.2105(3) 0.0738(16) Uani 1 1 d . . .
C15 C 0.1069(5) 0.6861(7) 0.1874(3) 0.122(3) Uani 1 1 d . . .
H15 H 0.1240 0.7205 0.1543 0.146 Uiso 1 1 calc R . .
C16 C 0.0564(6) 0.7588(9) 0.2130(5) 0.165(4) Uani 1 1 d . . .
H16 H 0.0420 0.8423 0.1976 0.198 Uiso 1 1 calc R . .
C17 C 0.0298(5) 0.7107(10) 0.2577(4) 0.130(3) Uani 1 1 d . . .
H17 H -0.0027 0.7610 0.2745 0.156 Uiso 1 1 calc R . .
C18 C 0.0486(4) 0.5877(9) 0.2806(4) 0.112(3) Uani 1 1 d . . .
H18 H 0.0272 0.5533 0.3112 0.134 Uiso 1 1 calc R . .
C19 C 0.1004(3) 0.5135(6) 0.2577(3) 0.0847(17) Uani 1 1 d . . .
H19 H 0.1149 0.4301 0.2732 0.102 Uiso 1 1 calc R . .
C20 C 0.2087(3) 0.4190(5) 0.0985(2) 0.0555(12) Uani 1 1 d . . .
C21 C 0.1882(3) 0.4181(5) 0.0264(2) 0.0610(13) Uani 1 1 d . . .
C22 C 0.2384(4) 0.3693(5) -0.0062(2) 0.0727(15) Uani 1 1 d . . .
H22 H 0.2873 0.3330 0.0179 0.087 Uiso 1 1 calc R . .
C23 C 0.2162(4) 0.3741(6) -0.0740(3) 0.0850(19) Uani 1 1 d . . .
H23 H 0.2514 0.3445 -0.0949 0.102 Uiso 1 1 calc R . .
C24 C 0.1441(5) 0.4212(7) -0.1103(3) 0.099(2) Uani 1 1 d . . .
H24 H 0.1285 0.4193 -0.1559 0.119 Uiso 1 1 calc R . .
C25 C 0.0944(5) 0.4713(8) -0.0797(3) 0.114(2) Uani 1 1 d . . .
H25 H 0.0453 0.5060 -0.1047 0.137 Uiso 1 1 calc R . .
C26 C 0.1163(4) 0.4711(6) -0.0116(3) 0.0923(19) Uani 1 1 d . . .
H26 H 0.0821 0.5070 0.0088 0.111 Uiso 1 1 calc R . .
C27 C 0.4033(6) 1.0102(9) 0.1135(5) 0.180(5) Uani 1 1 d . . .
H27B H 0.4289 0.9272 0.1136 0.215 Uiso 1 1 calc R . .
H27A H 0.3607 1.0171 0.0716 0.215 Uiso 1 1 calc R . .
C28 C 0.4559(6) 1.0989(8) 0.1139(5) 0.156(4) Uani 1 1 d . . .
H28C H 0.4727 1.0888 0.0760 0.234 Uiso 1 1 calc R . .
H28B H 0.5013 1.0904 0.1531 0.234 Uiso 1 1 calc R . .
H28A H 0.4324 1.1829 0.1130 0.234 Uiso 1 1 calc R . .
C29 C 0.4084(4) 0.9250(6) 0.2223(4) 0.112(3) Uani 1 1 d . . .
H29B H 0.4621 0.9593 0.2405 0.135 Uiso 1 1 calc R . .
H29A H 0.4126 0.8384 0.2064 0.135 Uiso 1 1 calc R . .
C30 C 0.3726(6) 0.9167(7) 0.2754(4) 0.159(4) Uani 1 1 d . . .
H30C H 0.3663 1.0022 0.2904 0.238 Uiso 1 1 calc R . .
H30B H 0.4069 0.8671 0.3112 0.238 Uiso 1 1 calc R . .
H30A H 0.3212 0.8755 0.2589 0.238 Uiso 1 1 calc R . .
C31 C 0.2793(4) 0.9664(6) 0.1362(3) 0.0928(19) Uani 1 1 d . . .
H31B H 0.2550 1.0226 0.0989 0.111 Uiso 1 1 calc R . .
H31A H 0.2514 0.9800 0.1678 0.111 Uiso 1 1 calc R . .
C32 C 0.2674(4) 0.8281(6) 0.1131(3) 0.114(2) Uani 1 1 d . . .
H32C H 0.3012 0.8096 0.0871 0.170 Uiso 1 1 calc R . .
H32B H 0.2125 0.8149 0.0870 0.170 Uiso 1 1 calc R . .
H32A H 0.2809 0.7714 0.1505 0.170 Uiso 1 1 calc R . .

loop_
_atom_site_aniso_label
_atom_site_aniso_U_11
_atom_site_aniso_U_22
_atom_site_aniso_U_33
_atom_site_aniso_U_23
_atom_site_aniso_U_13
_atom_site_aniso_U_12
Ir1 0.05466(13) 0.04455(11) 0.04557(11) 0.00398(8) 0.01923(8) 0.00276(9)
Cl1 0.0814(10) 0.0630(9) 0.0781(8) 0.0029(6) 0.0346(7) -0.0161(7)
Cl2 0.0700(9) 0.0525(7) 0.0793(8) 0.0086(6) 0.0314(7) -0.0046(6)
O1 0.073(2) 0.064(2) 0.0535(18) 0.0000(16) 0.0231(17) 0.0180(18)
O2 0.094(3) 0.064(2) 0.0536(19) 0.0030(16) 0.0277(18) 0.026(2)
N1 0.060(3) 0.052(2) 0.051(2) 0.0013(18) 0.021(2) 0.0057(19)
N2 0.060(3) 0.059(3) 0.047(2) -0.0002(18) 0.018(2) 0.003(2)
N3 0.061(3) 0.043(2) 0.052(2) 0.0046(17) 0.0234(19) 0.0046(18)
N4 0.052(2) 0.064(3) 0.059(2) 0.003(2) 0.021(2) 0.009(2)
N5 0.064(3) 0.069(3) 0.057(2) 0.011(2) 0.019(2) 0.012(2)
N6 0.062(3) 0.046(2) 0.050(2) 0.0044(18) 0.021(2) 0.004(2)
N7 0.095(4) 0.053(3) 0.097(3) -0.012(2) 0.044(3) 0.001(3)
C1 0.073(4) 0.066(4) 0.050(3) -0.004(2) 0.020(3) 0.014(3)
C2 0.091(5) 0.071(4) 0.104(5) -0.016(4) 0.039(4) 0.007(3)
C3 0.115(6) 0.074(5) 0.140(7) -0.021(4) 0.030(5) 0.022(4)
C4 0.153(7) 0.127(7) 0.081(5) -0.031(5) 0.039(5) 0.057(6)
C5 0.163(8) 0.126(7) 0.084(5) -0.008(5) 0.067(5) 0.054(6)
C6 0.133(6) 0.099(5) 0.090(4) 0.005(4) 0.058(4) 0.029(4)
C7 0.059(3) 0.051(3) 0.041(2) 0.004(2) 0.018(2) 0.005(2)
C8 0.069(3) 0.064(3) 0.051(3) 0.004(2) 0.017(3) 0.009(3)
C9 0.132(6) 0.185(8) 0.051(3) 0.006(4) 0.019(4) 0.087(6)
C10A 0.089(10) 0.164(14) 0.070(7) -0.033(8) -0.015(6) 0.050(10)
C10B 0.084(12) 0.139(16) 0.032(7) -0.002(8) -0.007(7) 0.023(11)
C11 0.126(7) 0.187(9) 0.072(4) 0.013(5) 0.006(4) 0.094(6)
C12 0.091(5) 0.103(5) 0.071(4) 0.002(3) 0.017(3) 0.033(4)
C13 0.075(4) 0.072(4) 0.057(3) 0.010(2) 0.019(3) 0.020(3)
C14 0.066(4) 0.091(4) 0.065(3) 0.014(3) 0.022(3) 0.028(3)
C15 0.166(7) 0.117(6) 0.109(5) 0.035(5) 0.079(5) 0.073(6)
C16 0.204(10) 0.154(9) 0.181(9) 0.069(7) 0.124(8) 0.108(7)
C17 0.117(7) 0.144(8) 0.136(7) 0.015(6) 0.052(5) 0.076(6)
C18 0.077(5) 0.163(8) 0.113(6) -0.040(5) 0.055(4) -0.014(5)
C19 0.080(4) 0.092(5) 0.086(4) -0.014(3) 0.033(3) -0.006(3)
C20 0.060(3) 0.054(3) 0.054(3) 0.003(2) 0.019(2) 0.002(2)
C21 0.066(3) 0.062(3) 0.050(3) 0.006(2) 0.012(3) -0.004(3)
C22 0.090(4) 0.069(4) 0.056(3) -0.006(2) 0.021(3) 0.000(3)
C23 0.112(5) 0.091(5) 0.052(3) -0.010(3) 0.027(3) -0.002(4)
C24 0.122(6) 0.111(6) 0.050(3) 0.005(3) 0.008(4) -0.005(5)
C25 0.105(6) 0.151(7) 0.069(4) 0.024(4) 0.003(4) 0.030(5)
C26 0.092(5) 0.120(5) 0.059(3) 0.014(3) 0.017(3) 0.023(4)
C27 0.237(11) 0.111(7) 0.281(12) -0.075(7) 0.208(10) -0.047(7)
C28 0.200(11) 0.137(8) 0.187(9) 0.060(6) 0.139(9) 0.043(7)
C29 0.115(6) 0.064(4) 0.114(6) -0.002(4) -0.022(5) 0.008(4)
C30 0.278(12) 0.075(5) 0.087(5) 0.015(4) 0.009(6) -0.060(6)
C31 0.115(6) 0.071(5) 0.086(4) 0.011(3) 0.024(4) 0.011(4)
C32 0.126(6) 0.079(5) 0.119(5) 0.003(4) 0.017(4) -0.021(4)

loop_
_atom_type_symbol
_atom_type_description
_atom_type_scat_dispersion_real
_atom_type_scat_dispersion_imag
_atom_type_scat_source
C C 0.0033 0.0016 'International Tables Vol C Tables 4.2.6.8 and 6.1.1.4'
H H 0.0000 0.0000 'International Tables Vol C Tables 4.2.6.8 and 6.1.1.4'
N N 0.0061 0.0033 'International Tables Vol C Tables 4.2.6.8 and 6.1.1.4'
O O 0.0106 0.0060 'International Tables Vol C Tables 4.2.6.8 and 6.1.1.4'
Cl Cl 0.1484 0.1585 'International Tables Vol C Tables 4.2.6.8 and 6.1.1.4'
Ir Ir -1.4442 7.9887 'International Tables Vol C Tables 4.2.6.8 and 6.1.1.4'

loop_
_geom_angle_atom_site_label_1
_geom_angle_atom_site_label_2
_geom_angle_atom_site_label_3
_geom_angle
N3 Ir1 N6 101.59(15)
N3 Ir1 N1 75.66(15)
N6 Ir1 N1 176.52(15)
N3 Ir1 N4 177.20(14)
N6 Ir1 N4 75.64(15)
N1 Ir1 N4 107.10(15)
N3 Ir1 Cl2 89.76(11)
N6 Ir1 Cl2 87.83(11)
N1 Ir1 Cl2 90.01(11)
N4 Ir1 Cl2 89.75(11)
N3 Ir1 Cl1 88.67(11)
N6 Ir1 Cl1 91.12(11)
N1 Ir1 Cl1 90.95(11)
N4 Ir1 Cl1 91.75(11)
Cl2 Ir1 Cl1 177.90(5)
N2 N1 C1 112.7(4)
N2 N1 Ir1 117.9(3)
C1 N1 Ir1 129.4(3)
N1 N2 C7 115.4(4)
O1 N3 C7 120.5(4)
O1 N3 Ir1 123.9(3)
C7 N3 Ir1 115.5(3)
N5 N4 C14 112.6(4)
N5 N4 Ir1 117.3(3)
C14 N4 Ir1 130.0(3)
N4 N5 C20 115.1(4)
O2 N6 C20 120.3(4)
O2 N6 Ir1 124.3(3)
C20 N6 Ir1 115.3(3)
C29 N7 C31 114.2(5)
C29 N7 C27 112.4(7)
C31 N7 C27 108.5(6)
C29 N7 H33 107.1
C31 N7 H33 107.1
C27 N7 H33 107.1
C6 C1 C2 120.2(5)
C6 C1 N1 121.8(5)
C2 C1 N1 117.9(5)
C1 C2 C3 118.6(6)
C1 C2 H2 120.7
C3 C2 H2 120.7
C2 C3 C4 119.5(7)
C2 C3 H3 120.2
C4 C3 H3 120.2
C5 C4 C3 119.9(7)
C5 C4 H4 120.0
C3 C4 H4 120.0
C4 C5 C6 121.6(7)
C4 C5 H5 119.2
C6 C5 H5 119.2
C1 C6 C5 120.0(7)
C1 C6 H6 120.0
C5 C6 H6 120.0
N3 C7 N2 115.1(4)
N3 C7 C8 127.5(4)
N2 C7 C8 117.3(4)
C13 C8 C9 117.5(5)
C13 C8 C7 125.6(4)
C9 C8 C7 116.9(5)
C8 C9 C10B 117.5(5)
C8 C9 C10A 120.8(5)
C10B C9 C10A 32.71(13)
C8 C9 H9 119.6
C10B C9 H9 112.6
C10A C9 H9 119.6
C11 C10A C9 111.4(4)
C11 C10A H10A 124.3
C9 C10A H10A 124.3
C9 C10B C11 112.6(4)
C9 C10B H10B 123.7
C11 C10B H10B 123.7
C12 C11 C10A 122.0(5)
C12 C11 C10B 115.3(5)
C10A C11 C10B 32.99(17)
C12 C11 H11 119.0
C10A C11 H11 119.0
C10B C11 H11 115.1
C11 C12 C13 120.3(6)
C11 C12 H12 119.9
C13 C12 H12 119.9
C8 C13 C12 121.8(5)
C8 C13 H13 119.1
C12 C13 H13 119.1
C15 C14 C19 120.4(6)
C15 C14 N4 122.1(5)
C19 C14 N4 117.4(5)
C14 C15 C16 120.0(7)
C14 C15 H15 120.0
C16 C15 H15 120.0
C17 C16 C15 120.9(8)
C17 C16 H16 119.6
C15 C16 H16 119.6
C16 C17 C18 121.2(8)
C16 C17 H17 119.4
C18 C17 H17 119.4
C17 C18 C19 119.7(7)
C17 C18 H18 120.2
C19 C18 H18 120.2
C18 C19 C14 117.8(6)
C18 C19 H19 121.1
C14 C19 H19 121.1
N6 C20 N5 115.6(4)
N6 C20 C21 127.6(5)
N5 C20 C21 116.7(4)
C26 C21 C22 117.5(5)
C26 C21 C20 118.9(5)
C22 C21 C20 123.6(5)
C23 C22 C21 120.6(6)
C23 C22 H22 119.7
C21 C22 H22 119.7
C24 C23 C22 120.8(6)
C24 C23 H23 119.6
C22 C23 H23 119.6
C23 C24 C25 119.8(6)
C23 C24 H24 120.1
C25 C24 H24 120.1
C24 C25 C26 120.4(6)
C24 C25 H25 119.8
C26 C25 H25 119.8
C21 C26 C25 120.8(6)
C21 C26 H26 119.6
C25 C26 H26 119.6
C28 C27 N7 121.2(8)
C28 C27 H27B 107.0
N7 C27 H27B 107.0
C28 C27 H27A 107.0
N7 C27 H27A 107.0
H27B C27 H27A 106.8
C27 C28 H28C 109.5
C27 C28 H28B 109.5
H28C C28 H28B 109.5
C27 C28 H28A 109.5
H28C C28 H28A 109.5
H28B C28 H28A 109.5
N7 C29 C30 114.4(6)
N7 C29 H29B 108.7
C30 C29 H29B 108.7
N7 C29 H29A 108.7
C30 C29 H29A 108.7
H29B C29 H29A 107.6
C29 C30 H30C 109.5
C29 C30 H30B 109.5
H30C C30 H30B 109.5
C29 C30 H30A 109.5
H30C C30 H30A 109.5
H30B C30 H30A 109.5
N7 C31 C32 114.5(5)
N7 C31 H31B 108.6
C32 C31 H31B 108.6
N7 C31 H31A 108.6
C32 C31 H31A 108.6
H31B C31 H31A 107.6
C31 C32 H32C 109.5
C31 C32 H32B 109.5
H32C C32 H32B 109.5
C31 C32 H32A 109.5
H32C C32 H32A 109.5
H32B C32 H32A 109.5

loop_
_geom_bond_atom_site_label_1
_geom_bond_atom_site_label_2
_geom_bond_distance
Ir1 N3 2.017(4)
Ir1 N6 2.020(4)
Ir1 N1 2.034(4)
Ir1 N4 2.038(4)
Ir1 Cl2 2.3356(13)
Ir1 Cl1 2.3392(13)
O1 N3 1.278(4)
O2 N6 1.269(4)
N1 N2 1.276(5)
N1 C1 1.430(6)
N2 C7 1.363(5)
N3 C7 1.351(5)
N4 N5 1.292(5)
N4 C14 1.430(6)
N5 C20 1.357(6)
N6 C20 1.347(6)
N7 C29 1.454(7)
N7 C31 1.480(7)
N7 C27 1.525(9)
N7 H33 0.9100
C1 C6 1.336(7)
C1 C2 1.383(8)
C2 C3 1.390(8)
C2 H2 0.9300
C3 C4 1.402(10)
C3 H3 0.9300
C4 C5 1.289(10)
C4 H4 0.9300
C5 C6 1.399(8)
C5 H5 0.9300
C6 H6 0.9300
C7 C8 1.460(6)
C8 C13 1.379(6)
C8 C9 1.395(6)
C9 C10B 1.415(6)
C9 C10A 1.488(6)
C9 H9 0.9300
C10A C11 1.415(7)
C10A H10A 0.9300
C10B C11 1.469(8)
C10B H10B 0.9300
C11 C12 1.352(8)
C11 H11 0.9300
C12 C13 1.382(7)
C12 H12 0.9300
C13 H13 0.9300
C14 C15 1.318(8)
C14 C19 1.407(7)
C15 C16 1.408(9)
C15 H15 0.9300
C16 C17 1.299(10)
C16 H16 0.9300
C17 C18 1.366(10)
C17 H17 0.9300
C18 C19 1.401(8)
C18 H18 0.9300
C19 H19 0.9300
C20 C21 1.472(6)
C21 C26 1.382(7)
C21 C22 1.391(7)
C22 C23 1.382(7)
C22 H22 0.9300
C23 C24 1.351(9)
C23 H23 0.9300
C24 C25 1.359(9)
C24 H24 0.9300
C25 C26 1.388(8)
C25 H25 0.9300
C26 H26 0.9300
C27 C28 1.304(10)
C27 H27B 0.9700
C27 H27A 0.9700
C28 H28C 0.9600
C28 H28B 0.9600
C28 H28A 0.9600
C29 C30 1.475(10)
C29 H29B 0.9700
C29 H29A 0.9700
C30 H30C 0.9600
C30 H30B 0.9600
C30 H30A 0.9600
C31 C32 1.507(8)
C31 H31B 0.9700
C31 H31A 0.9700
C32 H32C 0.9600
C32 H32B 0.9600
C32 H32A 0.9600

loop_
_platon_squeeze_void_nr
_platon_squeeze_void_average_x
_platon_squeeze_void_average_y
_platon_squeeze_void_average_z
_platon_squeeze_void_volume
_platon_squeeze_void_count_electrons
_platon_squeeze_void_content
1 0.000 0.000 0.000 236 52 ' '
2 0.583 0.042 0.018 7 1 ' '
3 0.000 0.500 0.500 236 52 ' '
4 0.583 0.458 0.518 7 1 ' '
5 0.417 0.542 0.481 7 1 ' '
6 0.417 0.958 0.981 7 1 ' '
